data_1533808
loop_
_publ_author_name
'Vannier, R.N.'
'Pernot, E.'
'Nowogrocki, G.'
'Isnard, O.'
'Anne, M.'
'Mairesse, G.'

_publ_section_title
;
 Bi4 V2 O11 polymorph crystal structures related to their electrical
 properties
;
_journal_name_full 'Solid State Ionics'
_journal_page_first 147
_journal_page_last 153
_journal_volume 157
_journal_year 2003
_chemical_formula_sum 'Bi4 O11 V2'
_chemical_name_systematic 'Bi4 (V2 O11)'
_space_group_IT_number 139
_symmetry_space_group_name_Hall '-I 4 2'
_symmetry_space_group_name_H-M 'I 4/m m m'
_cell_angle_alpha 90
_cell_angle_beta 90
_cell_angle_gamma 90
_cell_formula_units_Z 1
_cell_length_a 3.99172
_cell_length_b 3.99172
_cell_length_c 15.4309
_cell_volume 245.873
_citation_journal_id_ASTM SSIOD3
_cod_data_source_file Vannier_SSIOD3_2003_897.cif
_cod_data_source_block Bi4O11V2
_cod_original_cell_volume 245.8733
_cod_database_code 1533808

loop_
_symmetry_equiv_pos_as_xyz
x,y,z
-y,x,z
-x,-y,z
y,-x,z
x,-y,-z
y,x,-z
-x,y,-z
-y,-x,-z
-x,-y,-z
y,-x,-z
x,y,-z
-y,x,-z
-x,y,z
-y,-x,z
x,-y,z
y,x,z
x+1/2,y+1/2,z+1/2
-y+1/2,x+1/2,z+1/2
-x+1/2,-y+1/2,z+1/2
y+1/2,-x+1/2,z+1/2
x+1/2,-y+1/2,-z+1/2
y+1/2,x+1/2,-z+1/2
-x+1/2,y+1/2,-z+1/2
-y+1/2,-x+1/2,-z+1/2
-x+1/2,-y+1/2,-z+1/2
y+1/2,-x+1/2,-z+1/2
x+1/2,y+1/2,-z+1/2
-y+1/2,x+1/2,-z+1/2
-x+1/2,y+1/2,z+1/2
-y+1/2,-x+1/2,z+1/2
x+1/2,-y+1/2,z+1/2
y+1/2,x+1/2,z+1/2

loop_
_atom_site_label
_atom_site_type_symbol
_atom_site_fract_x
_atom_site_fract_y
_atom_site_fract_z
_atom_site_occupancy
_atom_site_U_iso_or_equiv
O2 O-2 0 0.133 0.4052 0.226 0.0
O3 O-2 0 0.444 0.0339 0.212 0.0
Bi2 Bi+3 0 0 0.1739 0.5 0.0
V1 V+5 0.027 0.027 0.5 0.25 0.0
O1 O-2 0 0.5 0.25 1 0.0
Bi1 Bi+3 0.0557 0.0557 0.1629 0.125 0.0
